data_2006417
loop_
_publ_author_name
'McNab, Hamish'
'Parsons, Simon'
'Shannon, David A.'

_publ_section_title
;
 2,3-Dihydro-3-phenyl-1<i>H</i>-isoindol-1-one at 220K
;
_journal_issue 8
_journal_name_full 'Acta Crystallographica Section C'
_journal_page_first 1098
_journal_page_last 1099
_journal_paper_doi 10.1107/S0108270197004848
_journal_volume 53
_journal_year 1997
_chemical_formula_sum 'C14 H11 N O'
_chemical_formula_weight 209.24
_chemical_melting_point '222-225 (lit. 218-220\%C)'
_chemical_name_systematic
;
2,3-Dihydro-3-phenyl-1H-isoindol-1-one
;
_space_group_IT_number 15
_symmetry_cell_setting monoclinic
_symmetry_space_group_name_Hall '-C 2yc'
_symmetry_space_group_name_H-M 'C 1 2/c 1'
_audit_creation_method SHELXL
_cell_angle_alpha 90.00
_cell_angle_beta 104.835(3)
_cell_angle_gamma 90.00
_cell_formula_units_Z 8
_cell_length_a 16.3820(8)
_cell_length_b 6.1648(6)
_cell_length_c 21.6676(12)
_cell_measurement_reflns_used 40
_cell_measurement_temperature 220(2)
_cell_measurement_theta_max 22
_cell_measurement_theta_min 20
_cell_volume 2115.3(3)
_computing_cell_refinement DIF4
_computing_data_collection 'DIF4 (Stoe & Cie, 1990a)'
_computing_data_reduction 'REDU4 (Stoe & Cie, 1990b)'
_computing_molecular_graphics SHELXTL
_computing_publication_material SHELXTL
_computing_structure_refinement 'SHELXL93 (Sheldrick, 1993)'
_computing_structure_solution 'SHELXTL (Sheldrick, 1994)'
_diffrn_ambient_temperature 220(2)
_diffrn_measurement_device
;
Stoe Stadi-4 diffractometer equipped with an Oxford Cryosystems variable
temperature device (Cosier & Glazer, 1986)
;
_diffrn_measurement_method \w-\q
_diffrn_radiation_monochromator graphite
_diffrn_radiation_source 'fine-focus sealed tube'
_diffrn_radiation_type CuK\a
_diffrn_radiation_wavelength 1.54184
_diffrn_reflns_av_R_equivalents 0.0255
_diffrn_reflns_av_sigmaI/netI 0.0325
_diffrn_reflns_limit_h_max 16
_diffrn_reflns_limit_h_min -18
_diffrn_reflns_limit_k_max 6
_diffrn_reflns_limit_k_min -6
_diffrn_reflns_limit_l_max 15
_diffrn_reflns_limit_l_min -24
_diffrn_reflns_number 3393
_diffrn_reflns_theta_max 60.05
_diffrn_reflns_theta_min 4.22
_diffrn_standards_decay_% 5
_diffrn_standards_interval_time 120
_diffrn_standards_number 3
_exptl_absorpt_coefficient_mu 0.659
_exptl_absorpt_correction_type none
_exptl_crystal_colour Colourless
_exptl_crystal_density_diffrn 1.314
_exptl_crystal_density_meas ?
_exptl_crystal_description 'lath developed in (101)'
_exptl_crystal_F_000 880
_exptl_crystal_size_max 0.43
_exptl_crystal_size_mid 0.23
_exptl_crystal_size_min 0.04
_refine_diff_density_max 0.135
_refine_diff_density_min -0.132
_refine_ls_extinction_coef 0.0012(2)
_refine_ls_extinction_method SHELXTL
_refine_ls_goodness_of_fit_all 1.048
_refine_ls_goodness_of_fit_obs 1.129
_refine_ls_hydrogen_treatment noref
_refine_ls_matrix_type full
_refine_ls_number_parameters 146
_refine_ls_number_reflns 1533
_refine_ls_number_restraints 0
_refine_ls_restrained_S_all 1.059
_refine_ls_restrained_S_obs 1.129
_refine_ls_R_factor_all 0.0454
_refine_ls_R_factor_obs .0348
_refine_ls_shift/esd_max 0.000
_refine_ls_shift/esd_mean 0.000
_refine_ls_structure_factor_coef Fsqd
_refine_ls_weighting_details 'w = 1/[\s^2^(Fo^2^)+(0.0549P)^2^+0.0580P] where P=(Fo^2^+2Fc^2^)/3'
_refine_ls_weighting_scheme calc
_refine_ls_wR_factor_all 0.0944
_refine_ls_wR_factor_obs .0893
_reflns_number_observed 1238
_reflns_number_total 1535
_reflns_observed_criterion >2sigma(I)
_cod_data_source_file mu1321.cif
_cod_data_source_block mellot
_cod_depositor_comments
;
The following automatic conversions were performed:
'_symmetry_cell_setting' value 'Monoclinic' changed to 'monoclinic'
according to '/home/saulius/struct/CIF-dictionaries/cif_core.dic'
dictionary named 'cif_core.dic' version 2.4.1 from 2010-06-29.

Automatic conversion script
Id: cif_fix_enum 1527 2010-12-29 10:47:43Z saulius 

The following automatic conversions were performed:

'_symmetry_cell_setting' value 'Monoclinic' changed to 'monoclinic'
according to /home/saulius/struct/CIF-dictionaries/cif_core.dic
dictionary named 'cif_core.dic' version 2.4.1 from
2010-06-29.

'_exptl_absorpt_correction_type' value 'None' changed to
'none' according to
/home/saulius/struct/CIF-dictionaries/cif_core.dic dictionary named
'cif_core.dic' version 2.4.1 from 2010-06-29.

Automatic conversion script
Id: cif_fix_values 1715 2011-07-08 13:25:40Z adriana 

The following automatic conversions were performed:

'_exptl_crystal_density_meas' value 'Not measured' was changed to '?'
- the value is perceived as not measured.

Automatic conversion script
Id: cif_fix_values 3008 2015-01-20 13:52:24Z robertas 

The following automatic conversions were performed:

'_refine_ls_weighting_scheme' value 'calc w =
1/[\s^2^(Fo^2^)+(0.0549P)^2^+0.0580P] where P=(Fo^2^+2Fc^2^)/3' was
changed to 'calc'. New tag '_refine_ls_weighting_details' was
created. The value of the new tag was set to 'w =
1/[\s^2^(Fo^2^)+(0.0549P)^2^+0.0580P] where P=(Fo^2^+2Fc^2^)/3'.

Automatic conversion script
Id: cif_fix_values 3143 2015-03-26 13:38:13Z robertas 
;
_cod_original_sg_symbol_H-M 'C 2/c'
_cod_database_code 2006417

loop_
_symmetry_equiv_pos_as_xyz
'x, y, z'
'-x, y, -z+1/2'
'x+1/2, y+1/2, z'
'-x+1/2, y+1/2, -z+1/2'
'-x, -y, -z'
'x, -y, z-1/2'
'-x+1/2, -y+1/2, -z'
'x+1/2, -y+1/2, z-1/2'

loop_
_atom_site_aniso_label
_atom_site_aniso_U_11
_atom_site_aniso_U_22
_atom_site_aniso_U_33
_atom_site_aniso_U_12
_atom_site_aniso_U_13
_atom_site_aniso_U_23
C1 .0260(9) .0296(10) .0290(9) .0007(7) .0029(7) -.0009(8)
O1 .0329(7) .0319(7) .0435(7) .0036(5) .0109(5) .0076(6)
N2 .0255(7) .0340(8) .0362(8) .0039(6) .0111(6) .0061(6)
C3 .0297(9) .0268(9) .0329(9) -.0001(7) .0081(7) .0015(7)
C3a .0239(8) .0308(10) .0285(9) -.0024(7) .0024(7) -.0036(7)
C4 .0322(9) .0371(11) .0372(10) -.0064(8) .0069(8) .0001(8)
C5 .0288(9) .0545(12) .0414(10) -.0100(9) .0105(8) -.0023(9)
C6 .0242(9) .0556(13) .0411(11) .0007(9) .0078(8) -.0085(9)
C7 .0280(9) .0380(10) .0342(10) .0043(8) .0041(8) -.0022(8)
C7a .0240(9) .0309(10) .0270(8) -.0015(7) .0015(7) -.0032(7)
C31 .0248(9) .0306(9) .0340(9) .0045(7) .0106(7) .0008(7)
C32 .0315(9) .0365(11) .0422(10) .0014(8) .0077(8) .0025(8)
C33 .0337(10) .0545(13) .0450(11) .0010(9) .0013(9) -.0040(10)
C34 .0407(11) .0627(14) .0374(11) .0164(10) .0028(9) .0061(10)
C35 .0526(12) .0439(12) .0432(11) .0122(10) .0130(10) .0141(9)
C36 .0384(10) .0341(11) .0430(10) .0031(8) .0114(9) .0042(8)

loop_
_atom_site_label
_atom_site_fract_x
_atom_site_fract_y
_atom_site_fract_z
_atom_site_U_iso_or_equiv
_atom_site_thermal_displace_type
_atom_site_calc_flag
_atom_site_refinement_flags
_atom_site_occupancy
_atom_site_disorder_group
_atom_site_type_symbol
C1 .35552(10) .2847(3) .46899(7) .0290(4) Uani d . 1 . C
O1 .35269(7) .1113(2) .49716(5) .0359(3) Uani d . 1 . O
N2 .29736(8) .4438(2) .46006(6) .0313(4) Uani d . 1 . N
H2 .25266(8) .4370(2) .47467(6) .038 Uiso calc R 1 . H
C3 .31577(10) .6282(3) .42386(8) .0298(4) Uani d . 1 . C
H3 .32410(10) .7594(3) .45110(8) .036 Uiso calc R 1 . H
C3a .39931(10) .5608(3) .41206(7) .0285(4) Uani d . 1 . C
C4 .45144(11) .6713(3) .38160(8) .0359(4) Uani d . 1 . C
H4 .43663(11) .8090(3) .36358(8) .043 Uiso calc R 1 . H
C5 .52615(11) .5719(3) .37859(9) .0413(5) Uani d . 1 . C
H5 .56243(11) .6435(3) .35796(9) .050 Uiso calc R 1 . H
C6 .54866(10) .3693(3) .40532(8) .0404(5) Uani d . 1 . C
H6 .59991(10) .3062(3) .40269(8) .048 Uiso calc R 1 . H
C7 .49680(10) .2590(3) .43572(8) .0341(4) Uani d . 1 . C
H7 .51170(10) .1214(3) .45380(8) .041 Uiso calc R 1 . H
C7a .42186(10) .3584(3) .43865(7) .0282(4) Uani d . 1 . C
C31 .24730(10) .6710(3) .36326(8) .0292(4) Uani d . 1 . C
C32 .19021(10) .5123(3) .33473(8) .0370(5) Uani d . 1 . C
H32 .19287(10) .3743(3) .35355(8) .044 Uiso calc R 1 . H
C33 .12931(12) .5549(3) .27881(9) .0460(5) Uani d . 1 . C
H33 .09034(12) .4465(3) .26032(9) .055 Uiso calc R 1 . H
C34 .12543(12) .7556(3) .25002(9) .0483(5) Uani d . 1 . C
H34 .08420(12) .7842(3) .21191(9) .058 Uiso calc R 1 . H
C35 .18262(12) .9139(3) .27768(9) .0464(5) Uani d . 1 . C
H35 .18085(12) 1.0503(3) .25800(9) .056 Uiso calc R 1 . H
C36 .24232(11) .8732(3) .33398(8) .0383(5) Uani d . 1 . C
H36 .28019(11) .9833(3) .35287(8) .046 Uiso calc R 1 . H

loop_
_atom_type_symbol
_atom_type_description
_atom_type_scat_dispersion_real
_atom_type_scat_dispersion_imag
_atom_type_scat_source
C C 0.0181 0.0091 'International Tables Vol C Tables 4.2.6.8 and 6.1.1.4'
H H 0.0000 0.0000 'International Tables Vol C Tables 4.2.6.8 and 6.1.1.4'
N N 0.0311 0.0180 'International Tables Vol C Tables 4.2.6.8 and 6.1.1.4'
O O 0.0492 0.0322 'International Tables Vol C Tables 4.2.6.8 and 6.1.1.4'

loop_
_geom_angle_atom_site_label_1
_geom_angle_atom_site_label_2
_geom_angle_atom_site_label_3
_geom_angle
_geom_angle_publ_flag
O1 C1 N2 125.8(2) y
O1 C1 C7a 127.56(15) y
N2 C1 C7a 106.60(14) y
C1 N2 C3 114.19(13) y
N2 C3 C3a 101.40(12) y
N2 C3 C31 113.16(13) y
C3a C3 C31 113.71(13) y
C7a C3a C4 120.7(2) y
C7a C3a C3 109.50(14) y
C4 C3a C3 129.8(2) y
C3a C4 C5 117.7(2) y
C4 C5 C6 121.5(2) y
C7 C6 C5 120.9(2) y
C6 C7 C7a 117.6(2) y
C3a C7a C7 121.6(2) y
C3a C7a C1 108.30(14) y
C7 C7a C1 130.1(2) y
C32 C31 C36 118.4(2) ?
C32 C31 C3 121.94(15) ?
C36 C31 C3 119.67(15) ?
C33 C32 C31 120.7(2) ?
C34 C33 C32 120.4(2) ?
C35 C34 C33 119.4(2) ?
C36 C35 C34 120.3(2) ?
C35 C36 C31 120.9(2) ?

loop_
_geom_bond_atom_site_label_1
_geom_bond_atom_site_label_2
_geom_bond_site_symmetry_2
_geom_bond_distance
_geom_bond_publ_flag
C1 O1 . 1.238(2) y
C1 N2 . 1.346(2) y
C1 C7a . 1.479(2) y
N2 C3 . 1.456(2) y
C3 C3a . 1.513(2) y
C3 C31 . 1.516(2) y
C3a C7a . 1.384(2) y
C3a C4 . 1.385(2) y
C4 C5 . 1.385(2) y
C5 C6 . 1.386(3) y
C6 C7 . 1.380(2) y
C7 C7a . 1.388(2) y
C31 C32 . 1.385(2) ?
C31 C36 . 1.391(2) ?
C32 C33 . 1.383(2) ?
C33 C34 . 1.380(3) ?
C34 C35 . 1.379(3) ?
C35 C36 . 1.377(3) ?

loop_
_cod_related_entry_id
_cod_related_entry_database
_cod_related_entry_code
1 ChemSpider 231241
